data_7209691
loop_
_publ_author_name
'Ling, Irene'
'Sobolev, Alexandre N.'
'Alias, Yatimah'
'Raston, Colin L.'

_publ_section_title
;
 Micelle to extended multi-component bilayer systems involving decyl and
 dodecyl imidazolium and pyridinium cations
;
_journal_issue 15
_journal_name_full CrystEngComm
_journal_page_first 2888
_journal_paper_doi 10.1039/c3ce26991d
_journal_volume 15
_journal_year 2013
_chemical_formula_moiety 'C28 H19 O16 S4, C24 H20 P, C17 H30 N, O8 H12 Y, 10(H2 O)'
_chemical_formula_sum 'C69 H105 N O34 P S4 Y'
_chemical_formula_weight 1740.66
_chemical_name_systematic
;
?
;
_space_group_IT_number 2
_symmetry_cell_setting triclinic
_symmetry_Int_Tables_number 2
_symmetry_space_group_name_Hall '-P 1'
_symmetry_space_group_name_H-M 'P -1'
_atom_sites_solution_hydrogens geom
_atom_sites_solution_primary direct
_atom_sites_solution_secondary difmap
_audit_creation_method SHELXL-97
_cell_angle_alpha 107.952(3)
_cell_angle_beta 100.973(2)
_cell_angle_gamma 105.689(3)
_cell_formula_units_Z 2
_cell_length_a 14.6850(5)
_cell_length_b 14.7838(5)
_cell_length_c 21.1776(6)
_cell_measurement_reflns_used 15970
_cell_measurement_temperature 100(2)
_cell_measurement_theta_max 34.2
_cell_measurement_theta_min 2.8
_cell_volume 4018.5(3)
_computing_cell_refinement
;
CrysAlisPro, Agilent Technologies,
Version 1.171.35.21 (release 20-01-2012 CrysAlis171 .NET)
(compiled Jan 23 2012,18:06:46)
;
_computing_data_collection
;
CrysAlisPro, Agilent Technologies,
Version 1.171.35.21 (release 20-01-2012 CrysAlis171 .NET)
(compiled Jan 23 2012,18:06:46)
;
_computing_data_reduction
;
CrysAlisPro, Agilent Technologies,
Version 1.171.35.21 (release 20-01-2012 CrysAlis171 .NET)
(compiled Jan 23 2012,18:06:46)
;
_computing_molecular_graphics 'X-Seed 2.0 (Barbour, 2001)'
_computing_publication_material 'SHELXL-97 (Sheldrick, 2008)'
_computing_structure_refinement 'SHELXL-97 (Sheldrick, 2008)'
_computing_structure_solution 'SHELXS-97 (Sheldrick, 2008)'
_diffrn_ambient_temperature 100(2)
_diffrn_detector_area_resol_mean 16.0009
_diffrn_measured_fraction_theta_full 0.999
_diffrn_measured_fraction_theta_max 0.944
_diffrn_measurement_device_type 'Oxford Diffraction Xcalibur-S, Sapphire3 CCD'
_diffrn_measurement_method '\w scans'
_diffrn_radiation_monochromator graphite
_diffrn_radiation_source 'normal-focus sealed tube'
_diffrn_radiation_type MoK\a
_diffrn_radiation_wavelength 0.71073
_diffrn_reflns_av_R_equivalents 0.0324
_diffrn_reflns_av_sigmaI/netI 0.0692
_diffrn_reflns_limit_h_max 22
_diffrn_reflns_limit_h_min -22
_diffrn_reflns_limit_k_max 23
_diffrn_reflns_limit_k_min -23
_diffrn_reflns_limit_l_max 33
_diffrn_reflns_limit_l_min -32
_diffrn_reflns_number 61781
_diffrn_reflns_theta_full 30.00
_diffrn_reflns_theta_max 34.27
_diffrn_reflns_theta_min 2.85
_exptl_absorpt_coefficient_mu 0.937
_exptl_absorpt_correction_T_max 1.0000
_exptl_absorpt_correction_T_min 0.9349
_exptl_absorpt_correction_type multi-scan
_exptl_absorpt_process_details
;
CrysAlisPro, Agilent Technologies,
Version 1.171.35.21 (release 20-01-2012 CrysAlis171 .NET)
(compiled Jan 23 2012,18:06:46)
Empirical absorption correction using spherical harmonics,
implemented in SCALE3 ABSPACK scaling algorithm.
;
_exptl_crystal_colour colorless
_exptl_crystal_density_diffrn 1.439
_exptl_crystal_density_method 'not measured'
_exptl_crystal_description plate
_exptl_crystal_F_000 1832
_exptl_crystal_size_max 0.40
_exptl_crystal_size_mid 0.25
_exptl_crystal_size_min 0.12
_refine_diff_density_max 1.434
_refine_diff_density_min -1.773
_refine_diff_density_rms 0.104
_refine_ls_extinction_method none
_refine_ls_goodness_of_fit_ref 1.003
_refine_ls_hydrogen_treatment constr
_refine_ls_matrix_type full
_refine_ls_number_parameters 1027
_refine_ls_number_reflns 31631
_refine_ls_number_restraints 52
_refine_ls_restrained_S_all 1.060
_refine_ls_R_factor_all 0.1204
_refine_ls_R_factor_gt 0.0866
_refine_ls_shift/su_max 0.001
_refine_ls_shift/su_mean 0.000
_refine_ls_structure_factor_coef Fsqd
_refine_ls_weighting_details 'calc w=1/[\s^2^(Fo^2^)+(0.0500P)^2^+13.5000P] where P=(Fo^2^+2Fc^2^)/3'
_refine_ls_weighting_scheme calc
_refine_ls_wR_factor_gt 0.1684
_refine_ls_wR_factor_ref 0.1870
_reflns_number_gt 23018
_reflns_number_total 31631
_reflns_threshold_expression >2sigma(I)
_cod_data_source_file c3ce26991d.txt
_cod_data_source_block cmpnd04
_cod_original_cell_volume 4018.5(2)
_cod_database_code 7209691

loop_
_symmetry_equiv_pos_as_xyz
'x, y, z'
'-x, -y, -z'

loop_
_atom_site_label
_atom_site_type_symbol
_atom_site_fract_x
_atom_site_fract_y
_atom_site_fract_z
_atom_site_U_iso_or_equiv
_atom_site_adp_type
_atom_site_occupancy
_atom_site_symmetry_multiplicity
_atom_site_calc_flag
_atom_site_refinement_flags
_atom_site_disorder_assembly
_atom_site_disorder_group
O10 O 0.09895(18) 0.74442(17) 0.02599(11) 0.0240(5) Uani 1 1 d . . .
H10 H 0.0975 0.8011 0.0250 0.029 Uiso 1 1 calc R . .
C11 C 0.1641(2) 0.7605(2) 0.08725(15) 0.0202(6) Uani 1 1 d . . .
C12 C 0.1347(2) 0.6999(2) 0.12447(15) 0.0194(5) Uani 1 1 d . . .
C13 C 0.2028(2) 0.7136(2) 0.18515(16) 0.0196(5) Uani 1 1 d . . .
H13 H 0.1850 0.6715 0.2101 0.023 Uiso 1 1 calc R . .
C14 C 0.2967(2) 0.7880(2) 0.20983(15) 0.0196(5) Uani 1 1 d . . .
C15 C 0.3249(2) 0.8482(2) 0.17277(15) 0.0217(6) Uani 1 1 d . . .
H15 H 0.3891 0.8988 0.1897 0.026 Uiso 1 1 calc R . .
C16 C 0.2594(2) 0.8347(2) 0.11120(15) 0.0193(5) Uani 1 1 d . . .
S1 S 0.37892(6) 0.81153(6) 0.29062(4) 0.02002(14) Uani 1 1 d . . .
O11 O 0.4512(2) 0.91365(19) 0.31273(13) 0.0321(6) Uani 1 1 d . . .
O12 O 0.31813(19) 0.8067(2) 0.33727(12) 0.0295(5) Uani 1 1 d . . .
O13 O 0.4238(2) 0.7346(2) 0.27909(13) 0.0309(5) Uani 1 1 d . . .
C10 C 0.0286(2) 0.6280(2) 0.10454(16) 0.0199(5) Uani 1 1 d . . .
H10A H -0.0067 0.6144 0.0560 0.024 Uiso 1 1 calc R . .
H10B H 0.0284 0.5626 0.1079 0.024 Uiso 1 1 calc R . .
O20 O -0.07472(17) 0.75192(16) 0.07699(11) 0.0220(4) Uani 1 1 d . . .
H20 H -0.0747 0.8108 0.0805 0.026 Uiso 1 1 calc R . .
C21 C -0.0680(2) 0.7438(2) 0.13905(15) 0.0186(5) Uani 1 1 d . . .
C22 C -0.1063(2) 0.7988(2) 0.18769(15) 0.0179(5) Uani 1 1 d . . .
C23 C -0.1020(2) 0.7825(2) 0.24903(17) 0.0219(6) Uani 1 1 d . . .
H23 H -0.1272 0.8191 0.2824 0.026 Uiso 1 1 calc R . .
C24 C -0.0611(3) 0.7128(3) 0.26230(18) 0.0254(6) Uani 1 1 d . . .
C25 C -0.0217(2) 0.6605(2) 0.21456(18) 0.0241(6) Uani 1 1 d . . .
H25 H 0.0064 0.6135 0.2241 0.029 Uiso 1 1 calc R . .
C26 C -0.0230(2) 0.6763(2) 0.15332(16) 0.0189(5) Uani 1 1 d . . .
S2 S -0.05662(8) 0.69505(8) 0.34107(5) 0.0359(2) Uani 1 1 d . . .
O21 O -0.0500(3) 0.5944(3) 0.32901(19) 0.0618(11) Uani 1 1 d . . .
O22 O 0.0332(2) 0.7741(3) 0.39305(15) 0.0454(8) Uani 1 1 d . . .
O23 O -0.1465(2) 0.7025(3) 0.35691(17) 0.0435(7) Uani 1 1 d . . .
C20 C -0.1557(2) 0.8706(2) 0.17183(15) 0.0182(5) Uani 1 1 d . . .
H20A H -0.1916 0.8415 0.1215 0.022 Uiso 1 1 calc R . .
H20B H -0.2056 0.8736 0.1972 0.022 Uiso 1 1 calc R . .
O30 O -0.0461(2) 0.93003(17) 0.08381(12) 0.0268(5) Uani 1 1 d . . .
C31 C -0.0364(3) 1.0020(2) 0.14404(16) 0.0227(6) Uani 1 1 d . . .
C32 C 0.0247(3) 1.1037(2) 0.16074(18) 0.0268(7) Uani 1 1 d . . .
C33 C 0.0348(3) 1.1789(2) 0.22260(17) 0.0218(6) Uani 1 1 d . . .
H33 H 0.0762 1.2469 0.2339 0.026 Uiso 1 1 calc R . .
C34 C -0.0153(2) 1.1558(2) 0.26841(15) 0.0174(5) Uani 1 1 d D A .
C35 C -0.0759(2) 1.0555(2) 0.25185(15) 0.0173(5) Uani 1 1 d . . .
H35 H -0.1100 1.0401 0.2832 0.021 Uiso 1 1 calc R . .
C36 C -0.0871(2) 0.9783(2) 0.19035(15) 0.0178(5) Uani 1 1 d . . .
S3 S -0.00291(6) 1.25428(6) 0.34449(4) 0.02683(17) Uani 1 1 d D . .
O31 O -0.0346(4) 1.2026(3) 0.3904(2) 0.0580(16) Uani 0.67 1 d PD A 1
O32 O 0.1073(2) 1.3034(3) 0.3739(2) 0.0459(12) Uani 0.67 1 d PD A 1
O33 O -0.0486(3) 1.3220(3) 0.3316(2) 0.0533(15) Uani 0.67 1 d PD A 1
O34 O -0.0930(3) 1.2195(3) 0.3653(2) 0.0062(8) Uiso 0.33 1 d PD A 2
O35 O 0.0863(3) 1.2903(4) 0.3997(2) 0.0109(11) Uiso 0.33 1 d PD A 2
O36 O -0.0115(5) 1.3385(4) 0.3209(3) 0.0164(13) Uiso 0.33 1 d PD A 2
C30 C 0.0809(3) 1.1287(3) 0.11174(19) 0.0330(8) Uani 1 1 d . . .
H30A H 0.0403 1.0848 0.0632 0.040 Uiso 1 1 calc R . .
H30B H 0.0922 1.2002 0.1173 0.040 Uiso 1 1 calc R . .
O40 O 0.1077(2) 0.93679(17) 0.05013(12) 0.0260(5) Uani 1 1 d . . .
H40 H 0.0564 0.9417 0.0617 0.031 Uiso 1 1 calc R . .
C41 C 0.1880(3) 1.0184(2) 0.09400(15) 0.0253(7) Uani 1 1 d . . .
C42 C 0.2806(3) 1.0073(2) 0.10672(15) 0.0255(7) Uani 1 1 d . . .
C43 C 0.3632(3) 1.0891(2) 0.15315(16) 0.0299(8) Uani 1 1 d . . .
H43 H 0.4262 1.0818 0.1624 0.036 Uiso 1 1 calc R . .
C44 C 0.3541(3) 1.1824(2) 0.18637(16) 0.0335(9) Uani 1 1 d . . .
C45 C 0.2633(3) 1.1943(2) 0.17180(17) 0.0333(9) Uani 1 1 d . . .
H45 H 0.2583 1.2586 0.1938 0.040 Uiso 1 1 calc R . .
C46 C 0.1791(3) 1.1135(2) 0.12538(17) 0.0294(8) Uani 1 1 d . . .
S4 S 0.46012(10) 1.28318(6) 0.24790(4) 0.0391(3) Uani 1 1 d . . .
O41 O 0.4258(3) 1.3664(2) 0.27759(15) 0.0484(8) Uani 1 1 d . . .
O42 O 0.4976(3) 1.2446(2) 0.29930(13) 0.0488(9) Uani 1 1 d . . .
O43 O 0.5317(3) 1.3104(2) 0.21203(13) 0.0416(7) Uani 1 1 d . . .
C40 C 0.2907(3) 0.9047(2) 0.07351(15) 0.0224(6) Uani 1 1 d . . .
H40A H 0.2492 0.8721 0.0243 0.027 Uiso 1 1 calc R . .
H40B H 0.3605 0.9151 0.0744 0.027 Uiso 1 1 calc R . .
P1 P 0.34048(6) 0.45166(5) 0.08455(4) 0.01598(13) Uani 1 1 d . . .
C111 C 0.2474(2) 0.4441(2) 0.12898(14) 0.0152(5) Uani 1 1 d . . .
C112 C 0.1473(2) 0.3952(2) 0.08960(15) 0.0174(5) Uani 1 1 d . . .
H112 H 0.1294 0.3657 0.0403 0.021 Uiso 1 1 calc R . .
C113 C 0.0742(2) 0.3900(2) 0.12299(15) 0.0181(5) Uani 1 1 d . . .
H113 H 0.0063 0.3572 0.0965 0.022 Uiso 1 1 calc R . .
C114 C 0.1007(2) 0.4329(2) 0.19520(16) 0.0196(5) Uani 1 1 d . . .
H114 H 0.0507 0.4288 0.2179 0.024 Uiso 1 1 calc R . .
C115 C 0.1999(2) 0.4819(2) 0.23438(15) 0.0216(6) Uani 1 1 d . . .
H115 H 0.2173 0.5112 0.2837 0.026 Uiso 1 1 calc R . .
C116 C 0.2736(2) 0.4882(2) 0.20162(15) 0.0199(5) Uani 1 1 d . . .
H116 H 0.3414 0.5221 0.2284 0.024 Uiso 1 1 calc R . .
C121 C 0.2984(2) 0.4833(2) 0.01162(14) 0.0172(5) Uani 1 1 d . . .
C122 C 0.2583(3) 0.5602(2) 0.02113(16) 0.0233(6) Uani 1 1 d . . .
H122 H 0.2505 0.5928 0.0650 0.028 Uiso 1 1 calc R . .
C123 C 0.2297(3) 0.5886(3) -0.03407(17) 0.0274(7) Uani 1 1 d . . .
H123 H 0.2021 0.6407 -0.0281 0.033 Uiso 1 1 calc R . .
C124 C 0.2416(3) 0.5411(3) -0.09795(17) 0.0286(7) Uani 1 1 d . . .
H124 H 0.2226 0.5612 -0.1354 0.034 Uiso 1 1 calc R . .
C125 C 0.2811(3) 0.4645(3) -0.10740(16) 0.0277(7) Uani 1 1 d . . .
H125 H 0.2884 0.4318 -0.1514 0.033 Uiso 1 1 calc R . .
C126 C 0.3098(2) 0.4354(2) -0.05275(16) 0.0223(6) Uani 1 1 d . . .
H126 H 0.3372 0.3831 -0.0591 0.027 Uiso 1 1 calc R . .
C131 C 0.4553(2) 0.5477(2) 0.14170(15) 0.0184(5) Uani 1 1 d . . .
C132 C 0.5078(2) 0.5311(3) 0.19706(17) 0.0235(6) Uani 1 1 d . . .
H132 H 0.4835 0.4689 0.2032 0.028 Uiso 1 1 calc R . .
C133 C 0.5960(2) 0.6067(3) 0.24294(17) 0.0265(7) Uani 1 1 d . . .
H133 H 0.6318 0.5964 0.2809 0.032 Uiso 1 1 calc R . .
C134 C 0.6314(2) 0.6966(3) 0.23335(19) 0.0285(7) Uani 1 1 d . . .
H134 H 0.6911 0.7483 0.2652 0.034 Uiso 1 1 calc R . .
C135 C 0.5808(3) 0.7122(2) 0.17788(19) 0.0276(7) Uani 1 1 d . . .
H135 H 0.6068 0.7736 0.1711 0.033 Uiso 1 1 calc R . .
C136 C 0.4919(2) 0.6379(2) 0.13183(17) 0.0218(6) Uani 1 1 d . . .
H136 H 0.4565 0.6488 0.0940 0.026 Uiso 1 1 calc R . .
C141 C 0.3623(2) 0.3342(2) 0.05354(15) 0.0195(5) Uani 1 1 d . . .
C142 C 0.2841(2) 0.2410(2) 0.02889(14) 0.0180(5) Uani 1 1 d . . .
H142 H 0.2198 0.2392 0.0314 0.022 Uiso 1 1 calc R . .
C143 C 0.3011(2) 0.1511(2) 0.00069(16) 0.0219(6) Uani 1 1 d . . .
H143 H 0.2483 0.0877 -0.0164 0.026 Uiso 1 1 calc R . .
C144 C 0.3955(3) 0.1540(3) -0.00240(19) 0.0292(7) Uani 1 1 d . . .
H144 H 0.4070 0.0924 -0.0215 0.035 Uiso 1 1 calc R . .
C145 C 0.4731(3) 0.2465(3) 0.0222(2) 0.0350(8) Uani 1 1 d . . .
H145 H 0.5374 0.2478 0.0200 0.042 Uiso 1 1 calc R . .
C146 C 0.4572(3) 0.3366(3) 0.0500(2) 0.0289(7) Uani 1 1 d . . .
H146 H 0.5103 0.3998 0.0667 0.035 Uiso 1 1 calc R . .
N1 N 0.1382(3) 1.0607(3) 0.3813(3) 0.0525(10) Uani 1 1 d . . .
C1 C 0.1279(4) 0.9647(4) 0.3437(3) 0.0565(14) Uani 1 1 d . . .
H1 H 0.0900 0.9101 0.3532 0.068 Uiso 1 1 calc R . .
C2 C 0.1711(5) 0.9452(4) 0.2923(3) 0.0705(18) Uani 1 1 d . . .
H2 H 0.1633 0.8775 0.2654 0.085 Uiso 1 1 calc R . .
C3 C 0.2269(5) 1.0265(4) 0.2801(2) 0.0571(14) Uani 1 1 d . . .
H3 H 0.2555 1.0146 0.2430 0.068 Uiso 1 1 calc R . .
C4 C 0.2407(4) 1.1227(4) 0.3206(3) 0.0503(12) Uani 1 1 d . . .
H4 H 0.2826 1.1787 0.3145 0.060 Uiso 1 1 calc R . .
C5 C 0.1946(4) 1.1381(4) 0.3696(4) 0.0642(16) Uani 1 1 d . . .
H5 H 0.2020 1.2056 0.3968 0.077 Uiso 1 1 calc R . .
C201 C 0.0854(6) 1.0799(7) 0.4341(5) 0.093(3) Uani 1 1 d . . .
H20C H 0.0609 1.1357 0.4330 0.111 Uiso 1 1 calc R . .
H20D H 0.0271 1.0182 0.4221 0.111 Uiso 1 1 calc R . .
C202 C 0.1476(5) 1.1067(5) 0.5041(4) 0.088(3) Uani 1 1 d . C .
H20E H 0.1127 1.1327 0.5372 0.106 Uiso 1 1 calc R . .
H20F H 0.2092 1.1633 0.5132 0.106 Uiso 1 1 calc R . .
C203 C 0.1757(4) 1.0259(6) 0.5197(3) 0.0721(19) Uani 1 1 d D . .
H20G H 0.2149 1.0011 0.4896 0.086 Uiso 0.67 1 calc PR B 1
H20H H 0.1159 0.9681 0.5118 0.086 Uiso 0.67 1 calc PR B 1
H20U H 0.2328 1.0278 0.5036 0.086 Uiso 0.33 1 d PR B 2
H20V H 0.1234 0.9661 0.4856 0.086 Uiso 0.33 1 d PR B 2
C204 C 0.2386(5) 1.0740(4) 0.5973(3) 0.0431(16) Uani 0.67 1 d PD C 1
H20I H 0.3005 1.1281 0.6037 0.052 Uiso 0.67 1 calc PR C 1
H20J H 0.2011 1.1053 0.6261 0.052 Uiso 0.67 1 calc PR C 1
C205 C 0.2637(6) 0.9949(5) 0.6212(3) 0.0494(19) Uani 0.67 1 d PD C 1
H20K H 0.3043 0.9665 0.5940 0.059 Uiso 0.67 1 calc PR C 1
H20L H 0.2017 0.9387 0.6119 0.059 Uiso 0.67 1 calc PR C 1
C04' C 0.1982(11) 0.9925(13) 0.5831(8) 0.063(4) Uiso 0.33 1 d PD C 2
H04A H 0.1564 1.0104 0.6129 0.076 Uiso 0.33 1 calc PR C 2
H04B H 0.1805 0.9178 0.5654 0.076 Uiso 0.33 1 calc PR C 2
C05' C 0.3057(9) 1.0423(11) 0.6261(5) 0.038(3) Uiso 0.33 1 d PD C 2
H05A H 0.3296 1.1141 0.6307 0.045 Uiso 0.33 1 calc PR C 2
H05B H 0.3455 1.0076 0.6020 0.045 Uiso 0.33 1 calc PR C 2
C206 C 0.3204(4) 1.0381(3) 0.6985(2) 0.0457(11) Uani 1 1 d D . .
H20M H 0.3878 1.0854 0.7071 0.055 Uiso 0.67 1 calc PR C 1
H20N H 0.2856 1.0763 0.7258 0.055 Uiso 0.67 1 calc PR C 1
H20W H 0.2675 1.0555 0.7135 0.055 Uiso 0.33 1 d PR C 2
H20X H 0.3802 1.0938 0.7278 0.055 Uiso 0.33 1 d PR C 2
C207 C 0.3267(4) 0.9533(4) 0.7199(3) 0.0571(14) Uani 1 1 d . C .
H20O H 0.3689 0.9216 0.6965 0.069 Uiso 1 1 calc R . .
H20P H 0.2596 0.9012 0.7038 0.069 Uiso 1 1 calc R . .
C208 C 0.3689(6) 0.9851(5) 0.7986(4) 0.078(2) Uani 1 1 d D . .
H20Q H 0.3244 1.0156 0.8199 0.093 Uiso 0.67 1 calc PR C 1
H20R H 0.4332 1.0409 0.8131 0.093 Uiso 0.67 1 calc PR C 1
H21H H 0.3464 1.0353 0.8251 0.093 Uiso 0.33 1 d PR C 2
H21I H 0.4398 1.0065 0.8140 0.093 Uiso 0.33 1 d PR C 2
C209 C 0.3871(5) 0.9125(5) 0.8340(4) 0.0482(17) Uani 0.67 1 d PD C 1
H20S H 0.4233 0.8727 0.8097 0.058 Uiso 0.67 1 calc PR C 1
H20T H 0.4292 0.9528 0.8827 0.058 Uiso 0.67 1 calc PR C 1
C210 C 0.2904(6) 0.8396(7) 0.8335(5) 0.073(3) Uani 0.67 1 d PD C 1
H21A H 0.2430 0.8120 0.7863 0.088 Uiso 0.67 1 calc PR C 1
H21B H 0.3041 0.7819 0.8423 0.088 Uiso 0.67 1 calc PR C 1
C211 C 0.2429(6) 0.8820(6) 0.8831(4) 0.0542(19) Uani 0.67 1 d PD C 1
H21C H 0.2194 0.9326 0.8704 0.065 Uiso 0.67 1 calc PR C 1
H21D H 0.2921 0.9178 0.9299 0.065 Uiso 0.67 1 calc PR C 1
C212 C 0.1562(5) 0.8018(5) 0.8859(3) 0.0455(15) Uani 0.67 1 d PD C 1
H21E H 0.1265 0.8340 0.9201 0.068 Uiso 0.67 1 calc PR C 1
H21F H 0.1793 0.7523 0.8995 0.068 Uiso 0.67 1 calc PR C 1
H21G H 0.1066 0.7671 0.8400 0.068 Uiso 0.67 1 calc PR C 1
C09' C 0.3156(11) 0.8731(8) 0.7951(6) 0.047(3) Uiso 0.33 1 d PD C 2
H09A H 0.2446 0.8485 0.7687 0.057 Uiso 0.33 1 calc PR C 2
H09B H 0.3459 0.8267 0.7700 0.057 Uiso 0.33 1 calc PR C 2
C10' C 0.3252(9) 0.8713(8) 0.8684(6) 0.033(2) Uiso 0.33 1 d PD C 2
H10C H 0.3968 0.8963 0.8936 0.040 Uiso 0.33 1 calc PR C 2
H10D H 0.2977 0.9210 0.8931 0.040 Uiso 0.33 1 calc PR C 2
C11' C 0.2785(7) 0.7749(8) 0.8747(6) 0.030(2) Uiso 0.33 1 d PD C 2
H11A H 0.2996 0.7862 0.9246 0.036 Uiso 0.33 1 calc PR C 2
H11B H 0.3069 0.7259 0.8504 0.036 Uiso 0.33 1 calc PR C 2
C12' C 0.1660(7) 0.7231(9) 0.8484(6) 0.033(2) Uiso 0.33 1 d PD C 2
H12A H 0.1478 0.6588 0.8553 0.050 Uiso 0.33 1 calc PR C 2
H12B H 0.1425 0.7097 0.7987 0.050 Uiso 0.33 1 calc PR C 2
H12C H 0.1355 0.7675 0.8742 0.050 Uiso 0.33 1 calc PR C 2
Y1 Y 0.22903(3) 0.64415(2) 0.489661(15) 0.02232(7) Uani 1 1 d . . .
O01W O 0.0801(2) 0.5323(2) 0.40146(19) 0.0487(8) Uani 1 1 d . . .
H01Y H 0.0531 0.4685 0.3893 0.073 Uiso 1 1 d . . .
H01Z H 0.0408 0.5529 0.3795 0.073 Uiso 1 1 d . . .
O02W O 0.2016(2) 0.7107(2) 0.39951(13) 0.0316(6) Uani 1 1 d . . .
H02Y H 0.2414 0.7332 0.3789 0.047 Uiso 1 1 d . . .
H02Z H 0.1546 0.7336 0.3947 0.047 Uiso 1 1 d . . .
O03W O 0.3488(2) 0.80329(18) 0.52750(13) 0.0352(6) Uani 1 1 d . . .
H03Y H 0.4039 0.8273 0.5593 0.053 Uiso 1 1 d . . .
H03Z H 0.3467 0.8460 0.5086 0.053 Uiso 1 1 d . . .
O04W O 0.2096(2) 0.6718(2) 0.60019(13) 0.0381(7) Uani 1 1 d . . .
H04Y H 0.2438 0.6582 0.6307 0.057 Uiso 1 1 d . . .
H04Z H 0.1717 0.6992 0.6180 0.057 Uiso 1 1 d . . .
O05W O 0.1134(3) 0.7287(2) 0.50443(13) 0.0428(8) Uani 1 1 d . . .
H05Y H 0.0830 0.7430 0.4725 0.064 Uiso 1 1 d . . .
H05Z H 0.0983 0.7537 0.5411 0.064 Uiso 1 1 d . . .
O06W O 0.1957(2) 0.47992(17) 0.48780(12) 0.0321(6) Uani 1 1 d . . .
H06Y H 0.1683 0.4228 0.4539 0.048 Uiso 1 1 d . . .
H06Z H 0.2165 0.4696 0.5243 0.048 Uiso 1 1 d . . .
O07W O 0.31764(18) 0.58740(17) 0.41719(11) 0.0242(5) Uani 1 1 d . . .
H07Y H 0.3170 0.5267 0.4033 0.036 Uiso 1 1 d . . .
H07Z H 0.3659 0.6240 0.4089 0.036 Uiso 1 1 d . . .
O08W O 0.37407(19) 0.64368(17) 0.56502(11) 0.0251(5) Uani 1 1 d . . .
H08Y H 0.4226 0.6350 0.5508 0.038 Uiso 1 1 d . . .
H08Z H 0.3907 0.6603 0.6089 0.038 Uiso 1 1 d . . .
O09W O 0.4753(2) 1.11400(19) 0.37042(13) 0.0327(6) Uani 1 1 d . . .
H09Y H 0.4745 1.1425 0.3412 0.049 Uiso 1 1 d . . .
H09Z H 0.4613 1.0508 0.3486 0.049 Uiso 1 1 d . . .
O10W O 0.3945(2) 0.95136(19) 0.47378(13) 0.0312(5) Uani 1 1 d . . .
H10Y H 0.3832 0.9152 0.4313 0.047 Uiso 1 1 d . . .
H10Z H 0.3938 1.0098 0.4767 0.047 Uiso 1 1 d . . .
O11W O 0.5520(2) 0.54773(18) 0.39152(13) 0.0287(5) Uani 1 1 d . . .
H11Y H 0.5178 0.4910 0.3584 0.043 Uiso 1 1 d . . .
H11Z H 0.6125 0.5606 0.3927 0.043 Uiso 1 1 d . . .
O12W O 0.3137(2) 0.39291(19) 0.36927(13) 0.0343(6) Uani 1 1 d . . .
H12Y H 0.3377 0.3784 0.3356 0.051 Uiso 1 1 d . . .
H12Z H 0.2540 0.3528 0.3562 0.051 Uiso 1 1 d . . .
O13W O 0.4793(2) 0.69810(19) 0.39641(13) 0.0284(5) Uani 1 1 d . . .
H13Y H 0.4696 0.7064 0.3580 0.043 Uiso 1 1 d . . .
H13Z H 0.5140 0.6604 0.3957 0.043 Uiso 1 1 d . . .
O14W O 0.5416(2) 0.6243(3) 0.52850(15) 0.0544(10) Uani 1 1 d . . .
H14Y H 0.5438 0.5877 0.4894 0.082 Uiso 1 1 d . . .
H14Z H 0.5840 0.6211 0.5605 0.082 Uiso 1 1 d . . .
O15W O 0.6097(3) 0.8517(3) 0.51887(19) 0.0619(10) Uani 1 1 d . . .
H15Y H 0.5676 0.8049 0.4820 0.093 Uiso 1 1 d . . .
H15Z H 0.5818 0.8608 0.5508 0.093 Uiso 1 1 d . . .
O16W O -0.1368(3) 0.4101(3) 0.2409(2) 0.0712(11) Uani 1 1 d . . .
H16Y H -0.1124 0.4731 0.2663 0.107 Uiso 1 1 d . . .
H16Z H -0.1112 0.3785 0.2622 0.107 Uiso 1 1 d . . .
O17W O 0.2798(3) 0.6068(4) 0.6984(2) 0.0651(12) Uani 1 1 d . . .
H17Y H 0.3372 0.6337 0.7278 0.098 Uiso 1 1 d . . .
H17Z H 0.2370 0.6041 0.7204 0.098 Uiso 1 1 d . . .
O18W O 0.7398(3) 0.5631(3) 0.39622(18) 0.0245(7) Uiso 0.67 1 d P D 1
H18Y H 0.7821 0.6146 0.3955 0.037 Uiso 0.67 1 d P E 1
H18Z H 0.7376 0.5104 0.3640 0.037 Uiso 0.67 1 d P F 1
O19W O 0.7610(6) 0.6365(6) 0.4520(4) 0.0298(15) Uiso 0.33 1 d P G 2
H19Y H 0.7906 0.6572 0.4256 0.045 Uiso 0.33 1 d P H 2
H19Z H 0.8030 0.6565 0.4916 0.045 Uiso 0.33 1 d P I 2

loop_
_atom_site_aniso_label
_atom_site_aniso_U_11
_atom_site_aniso_U_22
_atom_site_aniso_U_33
_atom_site_aniso_U_23
_atom_site_aniso_U_13
_atom_site_aniso_U_12
O10 0.0301(12) 0.0178(10) 0.0182(10) 0.0035(8) -0.0022(9) 0.0101(9)
C11 0.0261(15) 0.0156(12) 0.0153(12) 0.0016(10) 0.0003(11) 0.0108(11)
C12 0.0232(14) 0.0140(11) 0.0182(12) 0.0021(10) 0.0020(11) 0.0100(11)
C13 0.0232(14) 0.0163(12) 0.0197(13) 0.0069(10) 0.0045(11) 0.0088(11)
C14 0.0212(14) 0.0190(13) 0.0158(12) 0.0063(10) 0.0010(10) 0.0065(11)
C15 0.0271(15) 0.0175(13) 0.0160(12) 0.0055(10) 0.0012(11) 0.0056(11)
C16 0.0272(15) 0.0144(11) 0.0145(12) 0.0040(9) 0.0028(11) 0.0086(11)
S1 0.0223(3) 0.0210(3) 0.0157(3) 0.0076(3) 0.0024(3) 0.0076(3)
O11 0.0315(13) 0.0260(12) 0.0288(13) 0.0117(10) -0.0029(10) 0.0018(10)
O12 0.0278(12) 0.0393(14) 0.0212(11) 0.0126(10) 0.0072(9) 0.0103(11)
O13 0.0396(14) 0.0361(13) 0.0238(11) 0.0120(10) 0.0069(10) 0.0246(12)
C10 0.0202(14) 0.0128(11) 0.0239(14) 0.0042(10) 0.0025(11) 0.0078(10)
O20 0.0305(12) 0.0175(9) 0.0165(9) 0.0028(8) 0.0027(8) 0.0133(9)
C21 0.0195(13) 0.0120(11) 0.0197(13) 0.0030(10) 0.0012(10) 0.0054(10)
C22 0.0193(13) 0.0139(11) 0.0192(12) 0.0050(10) 0.0025(10) 0.0075(10)
C23 0.0241(15) 0.0211(13) 0.0236(14) 0.0097(11) 0.0070(12) 0.0115(12)
C24 0.0301(17) 0.0278(15) 0.0275(16) 0.0162(13) 0.0100(13) 0.0166(14)
C25 0.0254(15) 0.0223(14) 0.0318(16) 0.0134(12) 0.0091(13) 0.0151(12)
C26 0.0166(13) 0.0136(11) 0.0231(13) 0.0045(10) 0.0027(10) 0.0057(10)
S2 0.0519(6) 0.0481(6) 0.0400(5) 0.0330(5) 0.0276(5) 0.0381(5)
O21 0.112(3) 0.069(2) 0.061(2) 0.051(2) 0.049(2) 0.071(2)
O22 0.0509(18) 0.073(2) 0.0300(14) 0.0300(15) 0.0145(13) 0.0340(17)
O23 0.0530(18) 0.0587(19) 0.0572(19) 0.0457(17) 0.0362(16) 0.0367(16)
C20 0.0179(13) 0.0159(12) 0.0191(12) 0.0044(10) 0.0012(10) 0.0087(10)
O30 0.0482(15) 0.0202(10) 0.0186(10) 0.0080(8) 0.0125(10) 0.0195(11)
C31 0.0381(18) 0.0179(13) 0.0202(13) 0.0097(11) 0.0106(12) 0.0181(13)
C32 0.049(2) 0.0205(14) 0.0254(15) 0.0148(12) 0.0216(15) 0.0206(15)
C33 0.0325(16) 0.0149(12) 0.0252(14) 0.0102(11) 0.0147(13) 0.0123(12)
C34 0.0163(12) 0.0168(12) 0.0180(12) 0.0054(10) 0.0047(10) 0.0061(10)
C35 0.0178(13) 0.0166(12) 0.0179(12) 0.0062(10) 0.0047(10) 0.0075(10)
C36 0.0223(14) 0.0161(12) 0.0174(12) 0.0070(10) 0.0041(10) 0.0111(11)
S3 0.0295(4) 0.0178(3) 0.0189(3) -0.0014(3) 0.0093(3) -0.0051(3)
O31 0.087(4) 0.033(2) 0.038(3) -0.0003(19) 0.038(3) -0.003(2)
O32 0.040(3) 0.028(2) 0.043(3) -0.0039(19) -0.007(2) 0.0037(19)
O33 0.040(3) 0.045(3) 0.053(3) -0.017(2) -0.001(2) 0.033(2)
C30 0.068(3) 0.0209(15) 0.0318(17) 0.0186(13) 0.0316(18) 0.0264(17)
O40 0.0442(14) 0.0213(10) 0.0180(10) 0.0076(8) 0.0120(10) 0.0178(10)
C41 0.052(2) 0.0173(13) 0.0137(12) 0.0089(10) 0.0154(13) 0.0152(14)
C42 0.049(2) 0.0174(13) 0.0123(12) 0.0067(10) 0.0094(13) 0.0137(14)
C43 0.054(2) 0.0174(13) 0.0134(13) 0.0062(11) 0.0046(13) 0.0092(14)
C44 0.067(3) 0.0151(13) 0.0133(13) 0.0049(11) 0.0103(15) 0.0080(15)
C45 0.071(3) 0.0165(13) 0.0193(14) 0.0088(11) 0.0237(16) 0.0173(16)
C46 0.062(2) 0.0187(13) 0.0204(14) 0.0122(11) 0.0256(15) 0.0184(15)
S4 0.0809(8) 0.0147(3) 0.0125(3) 0.0038(3) 0.0074(4) 0.0094(4)
O41 0.091(3) 0.0178(12) 0.0251(13) -0.0001(10) 0.0158(15) 0.0127(14)
O42 0.090(3) 0.0225(12) 0.0147(11) 0.0077(9) -0.0036(13) 0.0033(14)
O43 0.071(2) 0.0249(12) 0.0201(12) 0.0084(10) 0.0073(13) 0.0089(13)
C40 0.0340(17) 0.0154(12) 0.0151(12) 0.0040(10) 0.0043(11) 0.0088(12)
P1 0.0167(3) 0.0135(3) 0.0149(3) 0.0039(2) 0.0043(3) 0.0031(3)
C111 0.0169(12) 0.0125(11) 0.0147(11) 0.0048(9) 0.0047(9) 0.0034(9)
C112 0.0216(13) 0.0149(11) 0.0137(11) 0.0038(9) 0.0038(10) 0.0065(10)
C113 0.0182(13) 0.0154(12) 0.0186(12) 0.0057(10) 0.0043(10) 0.0047(10)
C114 0.0221(14) 0.0184(13) 0.0202(13) 0.0081(10) 0.0083(11) 0.0077(11)
C115 0.0251(15) 0.0241(14) 0.0143(12) 0.0066(11) 0.0056(11) 0.0077(12)
C116 0.0195(13) 0.0210(13) 0.0136(12) 0.0036(10) 0.0017(10) 0.0042(11)
C121 0.0184(13) 0.0153(11) 0.0144(11) 0.0042(9) 0.0047(10) 0.0024(10)
C122 0.0307(16) 0.0259(15) 0.0159(13) 0.0084(11) 0.0079(12) 0.0125(13)
C123 0.0352(18) 0.0300(16) 0.0200(14) 0.0124(12) 0.0066(13) 0.0139(14)
C124 0.0324(18) 0.0292(16) 0.0175(14) 0.0110(12) 0.0049(12) -0.0001(14)
C125 0.0357(18) 0.0233(15) 0.0149(13) 0.0022(11) 0.0103(12) 0.0004(13)
C126 0.0262(15) 0.0172(12) 0.0176(13) 0.0020(10) 0.0102(11) 0.0013(11)
C131 0.0187(13) 0.0157(12) 0.0174(12) 0.0041(10) 0.0053(10) 0.0033(10)
C132 0.0203(14) 0.0245(14) 0.0230(14) 0.0096(12) 0.0041(11) 0.0047(12)
C133 0.0183(14) 0.0340(17) 0.0220(14) 0.0059(13) 0.0029(11) 0.0086(13)
C134 0.0161(14) 0.0253(15) 0.0301(17) -0.0002(13) 0.0016(12) 0.0022(12)
C135 0.0244(16) 0.0171(13) 0.0329(17) 0.0043(12) 0.0074(13) 0.0013(12)
C136 0.0222(14) 0.0163(12) 0.0238(14) 0.0058(11) 0.0076(11) 0.0038(11)
C141 0.0212(14) 0.0172(12) 0.0186(13) 0.0057(10) 0.0051(11) 0.0065(11)
C142 0.0203(13) 0.0153(12) 0.0146(12) 0.0048(9) 0.0027(10) 0.0034(10)
C143 0.0286(16) 0.0162(12) 0.0182(13) 0.0061(10) 0.0045(11) 0.0059(11)
C144 0.0367(19) 0.0214(15) 0.0304(17) 0.0073(13) 0.0098(14) 0.0146(14)
C145 0.0275(18) 0.0293(17) 0.047(2) 0.0087(16) 0.0129(16) 0.0142(15)
C146 0.0188(15) 0.0219(15) 0.0399(19) 0.0061(13) 0.0092(13) 0.0042(12)
N1 0.039(2) 0.055(2) 0.082(3) 0.037(2) 0.024(2) 0.0268(19)
C1 0.053(3) 0.039(2) 0.054(3) 0.023(2) -0.012(2) -0.007(2)
C2 0.111(5) 0.039(3) 0.031(2) -0.0008(19) -0.001(3) 0.010(3)
C3 0.077(4) 0.058(3) 0.029(2) 0.019(2) 0.004(2) 0.020(3)
C4 0.045(3) 0.039(2) 0.081(4) 0.032(2) 0.023(2) 0.021(2)
C5 0.066(4) 0.034(2) 0.109(5) 0.030(3) 0.041(3) 0.030(2)
C201 0.074(5) 0.100(6) 0.159(8) 0.073(6) 0.074(5) 0.059(4)
C202 0.065(4) 0.065(4) 0.099(5) -0.021(4) 0.050(4) 0.011(3)
C203 0.055(3) 0.109(5) 0.047(3) 0.010(3) 0.027(3) 0.036(4)
C204 0.045(4) 0.028(3) 0.041(3) -0.006(2) 0.021(3) 0.005(3)
C205 0.064(5) 0.024(3) 0.046(4) -0.005(2) 0.030(4) 0.005(3)
C206 0.046(2) 0.040(2) 0.048(3) 0.0038(19) 0.023(2) 0.019(2)
C207 0.056(3) 0.035(2) 0.088(4) 0.016(2) 0.048(3) 0.018(2)
C208 0.115(6) 0.083(4) 0.101(5) 0.058(4) 0.079(5) 0.077(4)
C209 0.026(3) 0.041(3) 0.057(4) 0.002(3) 0.010(3) 0.002(3)
C210 0.034(4) 0.066(6) 0.078(6) 0.006(5) 0.003(4) -0.011(4)
C211 0.058(5) 0.043(4) 0.049(4) 0.007(3) 0.002(3) 0.020(4)
C212 0.047(4) 0.049(4) 0.030(3) 0.012(3) 0.006(3) 0.010(3)
Y1 0.04269(19) 0.01329(12) 0.01140(12) 0.00496(9) 0.00685(11) 0.01103(12)
O01W 0.0414(17) 0.0220(13) 0.077(2) 0.0238(14) -0.0020(16) 0.0100(12)
O02W 0.0340(14) 0.0423(15) 0.0277(12) 0.0248(11) 0.0101(10) 0.0134(12)
O03W 0.0515(17) 0.0168(10) 0.0260(12) 0.0087(9) -0.0055(11) 0.0063(11)
O04W 0.070(2) 0.0502(16) 0.0170(11) 0.0169(11) 0.0185(12) 0.0464(16)
O05W 0.080(2) 0.0511(17) 0.0179(11) 0.0152(11) 0.0178(13) 0.0500(17)
O06W 0.0574(17) 0.0153(10) 0.0190(11) 0.0069(8) 0.0068(11) 0.0084(11)
O07W 0.0305(12) 0.0216(10) 0.0175(10) 0.0063(8) 0.0069(9) 0.0061(9)
O08W 0.0379(13) 0.0203(10) 0.0149(9) 0.0056(8) 0.0051(9) 0.0102(10)
O09W 0.0445(16) 0.0245(12) 0.0234(12) 0.0106(10) 0.0028(11) 0.0072(11)
O10W 0.0419(15) 0.0233(11) 0.0241(12) 0.0061(9) 0.0086(11) 0.0093(11)
O11W 0.0367(14) 0.0207(11) 0.0254(12) 0.0048(9) 0.0118(10) 0.0080(10)
O12W 0.0473(16) 0.0238(12) 0.0246(12) 0.0054(10) 0.0088(11) 0.0073(11)
O13W 0.0387(14) 0.0265(12) 0.0245(11) 0.0142(10) 0.0092(10) 0.0133(11)
O14W 0.0419(17) 0.104(3) 0.0236(14) 0.0219(17) 0.0117(12) 0.0372(19)
O15W 0.046(2) 0.063(2) 0.051(2) -0.0056(17) 0.0060(16) 0.0158(18)
O16W 0.074(3) 0.065(3) 0.067(3) 0.029(2) 0.013(2) 0.015(2)
O17W 0.071(2) 0.123(4) 0.065(2) 0.072(3) 0.047(2) 0.069(3)

loop_
_atom_type_symbol
_atom_type_description
_atom_type_scat_dispersion_real
_atom_type_scat_dispersion_imag
_atom_type_scat_source
C C 0.0033 0.0016 'International Tables Vol C Tables 4.2.6.8 and 6.1.1.4'
H H 0.0000 0.0000 'International Tables Vol C Tables 4.2.6.8 and 6.1.1.4'
N N 0.0061 0.0033 'International Tables Vol C Tables 4.2.6.8 and 6.1.1.4'
O O 0.0106 0.0060 'International Tables Vol C Tables 4.2.6.8 and 6.1.1.4'
P P 0.1023 0.0942 'International Tables Vol C Tables 4.2.6.8 and 6.1.1.4'
S S 0.1246 0.1234 'International Tables Vol C Tables 4.2.6.8 and 6.1.1.4'
Y Y -2.7962 3.5667 'International Tables Vol C Tables 4.2.6.8 and 6.1.1.4'

loop_
_geom_angle_atom_site_label_1
_geom_angle_atom_site_label_2
_geom_angle_atom_site_label_3
_geom_angle
C11 O10 H10 109.5
O10 C11 C12 118.6(3)
O10 C11 C16 120.4(3)
C12 C11 C16 121.0(3)
C13 C12 C11 118.4(3)
C13 C12 C10 119.3(3)
C11 C12 C10 122.1(3)
C12 C13 C14 120.9(3)
C12 C13 H13 119.5
C14 C13 H13 119.5
C15 C14 C13 120.2(3)
C15 C14 S1 119.3(2)
C13 C14 S1 120.5(2)
C16 C15 C14 120.2(3)
C16 C15 H15 119.9
C14 C15 H15 119.9
C15 C16 C11 119.3(3)
C15 C16 C40 119.0(3)
C11 C16 C40 121.7(3)
O13 S1 O12 113.37(16)
O13 S1 O11 112.53(17)
O12 S1 O11 111.39(16)
O13 S1 C14 107.31(15)
O12 S1 C14 105.55(15)
O11 S1 C14 106.07(15)
C26 C10 C12 108.9(2)
C26 C10 H10A 109.9
C12 C10 H10A 109.9
C26 C10 H10B 109.9
C12 C10 H10B 109.9
H10A C10 H10B 108.3
C21 O20 H20 109.5
O20 C21 C26 117.5(3)
O20 C21 C22 121.5(3)
C26 C21 C22 121.0(3)
C23 C22 C21 118.5(3)
C23 C22 C20 120.6(3)
C21 C22 C20 120.9(3)
C22 C23 C24 120.8(3)
C22 C23 H23 119.6
C24 C23 H23 119.6
C25 C24 C23 120.2(3)
C25 C24 S2 120.6(2)
C23 C24 S2 119.2(3)
C26 C25 C24 120.6(3)
C26 C25 H25 119.7
C24 C25 H25 119.7
C25 C26 C21 118.8(3)
C25 C26 C10 121.0(3)
C21 C26 C10 120.0(3)
O23 S2 O22 113.2(2)
O23 S2 O21 112.8(2)
O22 S2 O21 110.5(2)
O23 S2 C24 106.76(17)
O22 S2 C24 106.82(18)
O21 S2 C24 106.28(18)
C36 C20 C22 115.9(2)
C36 C20 H20A 108.3
C22 C20 H20A 108.3
C36 C20 H20B 108.3
C22 C20 H20B 108.3
H20A C20 H20B 107.4
O30 C31 C36 120.9(3)
O30 C31 C32 119.3(3)
C36 C31 C32 119.8(3)
C33 C32 C31 119.9(3)
C33 C32 C30 120.3(3)
C31 C32 C30 119.8(3)
C32 C33 C34 120.5(3)
C32 C33 H33 119.7
C34 C33 H33 119.7
C33 C34 C35 119.7(3)
C33 C34 S3 118.6(2)
C35 C34 S3 121.6(2)
C36 C35 C34 121.1(3)
C36 C35 H35 119.5
C34 C35 H35 119.5
C35 C36 C31 119.0(3)
C35 C36 C20 120.6(3)
C31 C36 C20 120.3(3)
O33 S3 O35 120.6(3)
O33 S3 O31 118.5(3)
O35 S3 O31 78.1(3)
O33 S3 O34 81.1(3)
O35 S3 O34 112.9(3)
O31 S3 O34 41.5(3)
O33 S3 O32 112.4(3)
O35 S3 O32 28.8(2)
O31 S3 O32 105.6(3)
O34 S3 O32 141.4(3)
O33 S3 O36 25.3(3)
O35 S3 O36 109.8(3)
O31 S3 O36 142.4(3)
O34 S3 O36 106.4(3)
O32 S3 O36 92.3(3)
O33 S3 C34 112.7(2)
O35 S3 C34 116.9(2)
O31 S3 C34 104.43(19)
O34 S3 C34 106.0(2)
O32 S3 C34 101.54(19)
O36 S3 C34 104.0(2)
C46 C30 C32 111.8(3)
C46 C30 H30A 109.2
C32 C30 H30A 109.2
C46 C30 H30B 109.2
C32 C30 H30B 109.2
H30A C30 H30B 107.9
C41 O40 H40 109.5
O40 C41 C42 118.7(3)
O40 C41 C46 120.9(3)
C42 C41 C46 120.5(3)
C43 C42 C41 119.6(3)
C43 C42 C40 119.5(3)
C41 C42 C40 120.8(3)
C42 C43 C44 120.1(4)
C42 C43 H43 120.0
C44 C43 H43 120.0
C45 C44 C43 120.3(3)
C45 C44 S4 121.1(3)
C43 C44 S4 118.7(3)
C44 C45 C46 120.9(3)
C44 C45 H45 119.6
C46 C45 H45 119.6
C45 C46 C41 118.7(4)
C45 C46 C30 119.5(3)
C41 C46 C30 121.8(3)
O43 S4 O42 111.6(2)
O43 S4 O41 112.00(18)
O42 S4 O41 112.49(18)
O43 S4 C44 108.30(17)
O42 S4 C44 106.05(17)
O41 S4 C44 105.9(2)
C16 C40 C42 111.7(3)
C16 C40 H40A 109.3
C42 C40 H40A 109.3
C16 C40 H40B 109.3
C42 C40 H40B 109.3
H40A C40 H40B 107.9
C131 P1 C121 109.71(14)
C131 P1 C141 107.78(14)
C121 P1 C141 108.83(14)
C131 P1 C111 110.13(13)
C121 P1 C111 107.79(14)
C141 P1 C111 112.58(14)
C116 C111 C112 120.1(3)
C116 C111 P1 120.9(2)
C112 C111 P1 118.9(2)
C113 C112 C111 119.8(3)
C113 C112 H112 120.1
C111 C112 H112 120.1
C114 C113 C112 119.9(3)
C114 C113 H113 120.0
C112 C113 H113 120.0
C115 C114 C113 120.4(3)
C115 C114 H114 119.8
C113 C114 H114 119.8
C116 C115 C114 120.2(3)
C116 C115 H115 119.9
C114 C115 H115 119.9
C115 C116 C111 119.6(3)
C115 C116 H116 120.2
C111 C116 H116 120.2
C126 C121 C122 120.2(3)
C126 C121 P1 120.8(2)
C122 C121 P1 118.9(2)
C123 C122 C121 119.5(3)
C123 C122 H122 120.3
C121 C122 H122 120.3
C124 C123 C122 120.1(3)
C124 C123 H123 120.0
C122 C123 H123 120.0
C125 C124 C123 120.4(3)
C125 C124 H124 119.8
C123 C124 H124 119.8
C124 C125 C126 120.1(3)
C124 C125 H125 120.0
C126 C125 H125 120.0
C125 C126 C121 119.7(3)
C125 C126 H126 120.1
C121 C126 H126 120.1
C136 C131 C132 120.4(3)
C136 C131 P1 120.7(2)
C132 C131 P1 118.9(2)
C133 C132 C131 119.3(3)
C133 C132 H132 120.4
C131 C132 H132 120.4
C134 C133 C132 120.1(3)
C134 C133 H133 120.0
C132 C133 H133 120.0
C135 C134 C133 120.7(3)
C135 C134 H134 119.6
C133 C134 H134 119.6
C134 C135 C136 120.0(3)
C134 C135 H135 120.0
C136 C135 H135 120.0
C131 C136 C135 119.5(3)
C131 C136 H136 120.3
C135 C136 H136 120.3
C146 C141 C142 120.1(3)
C146 C141 P1 119.2(2)
C142 C141 P1 120.5(2)
C143 C142 C141 119.7(3)
C143 C142 H142 120.2
C141 C142 H142 120.2
C144 C143 C142 120.0(3)
C144 C143 H143 120.0
C142 C143 H143 120.0
C143 C144 C145 120.4(3)
C143 C144 H144 119.8
C145 C144 H144 119.8
C146 C145 C144 120.3(3)
C146 C145 H145 119.8
C144 C145 H145 119.8
C145 C146 C141 119.6(3)
C145 C146 H146 120.2
C141 C146 H146 120.2
C5 N1 C1 119.8(5)
C5 N1 C201 120.4(5)
C1 N1 C201 119.8(5)
N1 C1 C2 120.7(5)
N1 C1 H1 119.7
C2 C1 H1 119.7
C1 C2 C3 118.4(5)
C1 C2 H2 120.8
C3 C2 H2 120.8
C4 C3 C2 120.2(5)
C4 C3 H3 119.9
C2 C3 H3 119.9
C5 C4 C3 119.2(5)
C5 C4 H4 120.4
C3 C4 H4 120.4
C4 C5 N1 121.7(5)
C4 C5 H5 119.1
N1 C5 H5 119.1
C202 C201 N1 112.8(5)
C202 C201 H20C 109.0
N1 C201 H20C 109.0
C202 C201 H20D 109.0
N1 C201 H20D 109.0
H20C C201 H20D 107.8
C201 C202 C203 117.1(6)
C201 C202 H20E 108.0
C203 C202 H20E 108.0
C201 C202 H20F 108.0
C203 C202 H20F 108.0
H20E C202 H20F 107.3
C202 C203 C204 106.3(6)
C202 C203 H20G 110.5
C204 C203 H20G 110.5
C04' C203 H20G 105.8
C202 C203 H20H 110.5
C204 C203 H20H 110.5
H20G C203 H20H 108.7
C202 C203 H20U 102.8
C04' C203 H20U 103.0
C202 C203 H20V 101.5
C04' C203 H20V 101.9
H20U C203 H20V 104.9
C205 C204 C203 111.0(5)
C205 C204 H20I 109.4
C203 C204 H20I 109.4
C205 C204 H20J 109.4
C203 C204 H20J 109.4
H20I C204 H20J 108.0
C204 C205 C206 112.4(5)
C204 C205 H20K 109.1
C206 C205 H20K 109.1
C204 C205 H20L 109.1
C206 C205 H20L 109.1
H20K C205 H20L 107.8
C05' C04' C203 112.2(9)
C05' C04' H04A 109.2
C203 C04' H04A 109.2
C05' C04' H04B 109.2
C203 C04' H04B 109.2
H04A C04' H04B 107.9
C04' C05' C206 111.5(8)
C04' C05' H05A 109.3
C206 C05' H05A 109.3
C04' C05' H05B 109.3
C206 C05' H05B 109.3
H05A C05' H05B 108.0
C207 C206 C205 108.8(4)
C207 C206 H20M 109.9
C205 C206 H20M 109.9
C207 C206 H20N 109.9
C205 C206 H20N 109.9
C05' C206 H20N 112.2
H20M C206 H20N 108.3
C207 C206 H20W 105.2
C05' C206 H20W 104.7
C207 C206 H20X 104.4
C05' C206 H20X 105.8
H20W C206 H20X 105.9
C206 C207 C208 113.9(4)
C206 C207 H20O 108.8
C208 C207 H20O 108.8
C206 C207 H20P 108.8
C208 C207 H20P 108.8
H20O C207 H20P 107.7
C207 C208 H20Q 106.3
C209 C208 H20Q 106.3
C207 C208 H20R 106.3
C209 C208 H20R 106.3
H20Q C208 H20R 106.4
C207 C208 H21H 113.0
C209 C208 H21H 113.1
C09' C208 H21H 113.8
C207 C208 H21I 113.1
C09' C208 H21I 112.7
H21H C208 H21I 110.7
C210 C209 C208 112.1(7)
C210 C209 H20S 109.2
C208 C209 H20S 109.2
C210 C209 H20T 109.2
C208 C209 H20T 109.2
H20S C209 H20T 107.9
C211 C210 C209 116.1(7)
C211 C210 H21A 108.3
C209 C210 H21A 108.3
C211 C210 H21B 108.3
C209 C210 H21B 108.3
H21A C210 H21B 107.4
C210 C211 C212 112.4(6)
C210 C211 H21C 109.1
C212 C211 H21C 109.1
C210 C211 H21D 109.1
C212 C211 H21D 109.1
H21C C211 H21D 107.9
C211 C212 H21E 109.5
C211 C212 H21F 109.5
H21E C212 H21F 109.5
C211 C212 H21G 109.5
H21E C212 H21G 109.5
H21F C212 H21G 109.5
C10' C09' C208 111.4(8)
C10' C09' H09A 109.3
C208 C09' H09A 109.3
C10' C09' H09B 109.3
C208 C09' H09B 109.3
H09A C09' H09B 108.0
C11' C10' C09' 118.6(10)
C11' C10' H10C 107.7
C09' C10' H10C 107.7
C11' C10' H10D 107.7
C09' C10' H10D 107.7
H10C C10' H10D 107.1
C10' C11' C12' 120.3(10)
C10' C11' H11A 107.2
C12' C11' H11A 107.2
C10' C11' H11B 107.2
C12' C11' H11B 107.2
H11A C11' H11B 106.9
C11' C12' H12A 109.5
C11' C12' H12B 109.5
H12A C12' H12B 109.5
C11' C12' H12C 109.5
H12A C12' H12C 109.5
H12B C12' H12C 109.5
O07W Y1 O03W 86.85(10)
O07W Y1 O06W 80.21(9)
O03W Y1 O06W 145.26(10)
O07W Y1 O04W 144.48(9)
O03W Y1 O04W 92.31(11)
O06W Y1 O04W 80.54(9)
O07W Y1 O01W 89.45(11)
O03W Y1 O01W 142.54(9)
O06W Y1 O01W 69.87(9)
O04W Y1 O01W 111.31(13)
O07W Y1 O05W 144.58(9)
O03W Y1 O05W 86.78(11)
O06W Y1 O05W 121.59(11)
O04W Y1 O05W 70.60(9)
O01W Y1 O05W 75.08(11)
O07W Y1 O08W 74.86(8)
O03W Y1 O08W 72.82(9)
O06W Y1 O08W 72.70(9)
O04W Y1 O08W 71.02(9)
O01W Y1 O08W 141.33(8)
O05W Y1 O08W 135.34(9)
O07W Y1 O02W 74.71(9)
O03W Y1 O02W 72.22(9)
O06W Y1 O02W 133.06(9)
O04W Y1 O02W 138.38(9)
O01W Y1 O02W 70.86(10)
O05W Y1 O02W 70.16(9)
O08W Y1 O02W 134.29(9)
Y1 O01W H01Y 128.5
Y1 O01W H01Z 122.8
H01Y O01W H01Z 108.4
Y1 O02W H02Y 129.6
Y1 O02W H02Z 119.1
H02Y O02W H02Z 108.4
Y1 O03W H03Y 127.2
Y1 O03W H03Z 124.2
H03Y O03W H03Z 108.4
Y1 O04W H04Y 123.3
Y1 O04W H04Z 128.2
H04Y O04W H04Z 108.4
Y1 O05W H05Y 123.1
Y1 O05W H05Z 128.3
H05Y O05W H05Z 108.4
Y1 O06W H06Y 130.3
Y1 O06W H06Z 121.1
H06Y O06W H06Z 108.4
Y1 O07W H07Y 123.2
Y1 O07W H07Z 126.6
H07Y O07W H07Z 108.4
Y1 O08W H08Y 121.9
Y1 O08W H08Z 129.0
H08Y O08W H08Z 108.4
H09Y O09W H09Z 108.4
H10Y O10W H10Z 108.3
H11Y O11W H11Z 108.4
H12Y O12W H12Z 108.4
H13Y O13W H13Z 108.4
H14Y O14W H14Z 108.4
H15Y O15W H15Z 108.3
H16Y O16W H16Z 108.4
H17Y O17W H17Z 108.4
H18Y O18W H18Z 108.4
H18Y O18W H19Y 31.8
H18Z O18W H19Y 139.5
H18Y O19W H19Y 32.1
H18Y O19W H19Z 123.8
H19Y O19W H19Z 108.4

loop_
_geom_bond_atom_site_label_1
_geom_bond_atom_site_label_2
_geom_bond_distance
O10 C11 1.367(4)
O10 H10 0.8500
C11 C12 1.403(4)
C11 C16 1.405(4)
C12 C13 1.391(4)
C12 C10 1.521(4)
C13 C14 1.392(4)
C13 H13 0.9500
C14 C15 1.391(4)
C14 S1 1.768(3)
C15 C16 1.387(4)
C15 H15 0.9500
C16 C40 1.520(4)
S1 O13 1.443(3)
S1 O12 1.457(3)
S1 O11 1.460(3)
C10 C26 1.513(4)
C10 H10A 0.9900
C10 H10B 0.9900
O20 C21 1.344(4)
O20 H20 0.8500
C21 C26 1.410(4)
C21 C22 1.411(4)
C22 C23 1.386(4)
C22 C20 1.520(4)
C23 C24 1.396(4)
C23 H23 0.9500
C24 C25 1.392(5)
C24 S2 1.759(3)
C25 C26 1.384(5)
C25 H25 0.9500
S2 O23 1.447(3)
S2 O22 1.463(4)
S2 O21 1.464(3)
C20 C36 1.517(4)
C20 H20A 0.9900
C20 H20B 0.9900
O30 C31 1.339(4)
C31 C36 1.409(4)
C31 C32 1.418(5)
C32 C33 1.384(4)
C32 C30 1.514(5)
C33 C34 1.392(4)
C33 H33 0.9500
C34 C35 1.401(4)
C34 S3 1.746(3)
C35 C36 1.389(4)
C35 H35 0.9500
S3 O33 1.410(3)
S3 O35 1.422(3)
S3 O31 1.477(3)
S3 O34 1.485(3)
S3 O32 1.496(3)
S3 O36 1.503(3)
C30 C46 1.507(6)
C30 H30A 0.9900
C30 H30B 0.9900
O40 C41 1.353(4)
O40 H40 0.8500
C41 C42 1.400(5)
C41 C46 1.411(4)
C42 C43 1.386(5)
C42 C40 1.523(4)
C43 C44 1.398(5)
C43 H43 0.9500
C44 C45 1.381(6)
C44 S4 1.766(4)
C45 C46 1.392(6)
C45 H45 0.9500
S4 O43 1.451(3)
S4 O42 1.462(3)
S4 O41 1.463(3)
C40 H40A 0.9900
C40 H40B 0.9900
P1 C131 1.787(3)
P1 C121 1.796(3)
P1 C141 1.797(3)
P1 C111 1.800(3)
C111 C116 1.400(4)
C111 C112 1.402(4)
C112 C113 1.391(4)
C112 H112 0.9500
C113 C114 1.391(4)
C113 H113 0.9500
C114 C115 1.391(4)
C114 H114 0.9500
C115 C116 1.390(4)
C115 H115 0.9500
C116 H116 0.9500
C121 C126 1.394(4)
C121 C122 1.395(4)
C122 C123 1.389(4)
C122 H122 0.9500
C123 C124 1.387(5)
C123 H123 0.9500
C124 C125 1.384(5)
C124 H124 0.9500
C125 C126 1.386(5)
C125 H125 0.9500
C126 H126 0.9500
C131 C136 1.392(4)
C131 C132 1.402(4)
C132 C133 1.392(5)
C132 H132 0.9500
C133 C134 1.383(5)
C133 H133 0.9500
C134 C135 1.382(5)
C134 H134 0.9500
C135 C136 1.394(4)
C135 H135 0.9500
C136 H136 0.9500
C141 C146 1.400(4)
C141 C142 1.400(4)
C142 C143 1.390(4)
C142 H142 0.9500
C143 C144 1.389(5)
C143 H143 0.9500
C144 C145 1.390(5)
C144 H144 0.9500
C145 C146 1.384(5)
C145 H145 0.9500
C146 H146 0.9500
N1 C5 1.340(7)
N1 C1 1.346(7)
N1 C201 1.478(8)
C1 C2 1.355(9)
C1 H1 0.9500
C2 C3 1.388(8)
C2 H2 0.9500
C3 C4 1.351(7)
C3 H3 0.9500
C4 C5 1.338(8)
C4 H4 0.9500
C5 H5 0.9500
C201 C202 1.455(11)
C201 H20C 0.9900
C201 H20D 0.9900
C202 C203 1.470(11)
C202 H20E 0.9900
C202 H20F 0.9900
C203 C204 1.552(8)
C203 C04' 1.576(12)
C203 H20G 0.9900
C203 H20H 0.9900
C203 H20U 0.9601
C203 H20V 0.9601
C204 C205 1.513(9)
C204 H20I 0.9900
C204 H20J 0.9900
C205 C206 1.525(8)
C205 H20K 0.9900
C205 H20L 0.9900
C04' C05' 1.507(12)
C04' H04A 0.9900
C04' H04B 0.9900
C05' C206 1.530(10)
C05' H05A 0.9900
C05' H05B 0.9900
C206 C207 1.479(7)
C206 H20M 0.9900
C206 H20N 0.9900
C206 H20W 0.9599
C206 H20X 0.9600
C207 C208 1.532(9)
C207 H20O 0.9900
C207 H20P 0.9900
C208 C209 1.537(9)
C208 C09' 1.599(11)
C208 H20Q 0.9900
C208 H20R 0.9900
C208 H21H 0.9600
C208 H21I 0.9600
C209 C210 1.529(9)
C209 H20S 0.9900
C209 H20T 0.9900
C210 C211 1.447(10)
C210 H21A 0.9900
C210 H21B 0.9900
C211 C212 1.513(9)
C211 H21C 0.9900
C211 H21D 0.9900
C212 H21E 0.9800
C212 H21F 0.9800
C212 H21G 0.9800
C09' C10' 1.542(11)
C09' H09A 0.9900
C09' H09B 0.9900
C10' C11' 1.464(11)
C10' H10C 0.9900
C10' H10D 0.9900
C11' C12' 1.525(11)
C11' H11A 0.9900
C11' H11B 0.9900
C12' H12A 0.9800
C12' H12B 0.9800
C12' H12C 0.9800
Y1 O07W 2.304(2)
Y1 O03W 2.310(3)
Y1 O06W 2.330(2)
Y1 O04W 2.336(2)
Y1 O01W 2.365(3)
Y1 O05W 2.378(3)
Y1 O08W 2.409(2)
Y1 O02W 2.420(2)
O01W H01Y 0.8500
O01W H01Z 0.8500
O02W H02Y 0.8499
O02W H02Z 0.8500
O03W H03Y 0.8499
O03W H03Z 0.8499
O04W H04Y 0.8500
O04W H04Z 0.8500
O05W H05Y 0.8501
O05W H05Z 0.8500
O06W H06Y 0.8501
O06W H06Z 0.8501
O07W H07Y 0.8500
O07W H07Z 0.8500
O08W H08Y 0.8499
O08W H08Z 0.8500
O09W H09Y 0.8500
O09W H09Z 0.8501
O10W H10Y 0.8500
O10W H10Z 0.8500
O11W H11Y 0.8501
O11W H11Z 0.8499
O12W H12Y 0.8501
O12W H12Z 0.8499
O13W H13Y 0.8499
O13W H13Z 0.8500
O14W H14Y 0.8500
O14W H14Z 0.8500
O15W H15Y 0.8500
O15W H15Z 0.8501
O16W H16Y 0.8501
O16W H16Z 0.8500
O17W H17Y 0.8499
O17W H17Z 0.8500
O18W H18Y 0.8500
O18W H18Z 0.8500
O19W H19Y 0.8500
O19W H19Z 0.8500

loop_
_geom_hbond_atom_site_label_D
_geom_hbond_atom_site_label_H
_geom_hbond_atom_site_label_A
_geom_hbond_distance_DH
_geom_hbond_distance_HA
_geom_hbond_distance_DA
_geom_hbond_angle_DHA
_geom_hbond_site_symmetry_A
O10 H10 O40 0.85 1.87 2.692(3) 163.7 .
O20 H20 O30 0.85 1.67 2.505(3) 165.2 .
O40 H40 O30 0.85 1.64 2.481(4) 169.5 .
O01W H01Y O36 0.85 1.86 2.638(6) 151.0 1_545
O01W H01Y O33 0.85 2.08 2.889(5) 158.2 1_545
O01W H01Z O21 0.85 1.90 2.747(4) 178.1 .
O02W H02Y O12 0.85 1.88 2.716(4) 167.1 .
O02W H02Z O22 0.85 2.03 2.866(4) 169.8 .
O03W H03Y O09W 0.85 1.87 2.715(4) 177.3 2_676
O03W H03Z O10W 0.85 1.94 2.751(4) 158.4 .
O04W H04Y O17W 0.85 1.87 2.696(4) 162.1 .
O04W H04Z O34 0.85 1.88 2.699(5) 160.1 2_576
O04W H04Z O33 0.85 2.27 3.004(6) 145.0 2_576
O05W H05Y O22 0.85 1.94 2.782(4) 169.8 .
O05W H05Z O34 0.85 1.92 2.724(5) 157.8 2_576
O05W H05Z O31 0.85 1.91 2.748(5) 167.0 2_576
O06W H06Y O35 0.85 1.85 2.668(5) 161.5 1_545
O06W H06Y O32 0.85 1.88 2.723(4) 174.9 1_545
O06W H06Z O19W 0.85 1.88 2.573(8) 138.3 2_666
O06W H06Z O18W 0.85 1.93 2.781(4) 176.4 2_666
O07W H07Y O12W 0.85 1.87 2.718(3) 177.7 .
O07W H07Z O13W 0.85 1.85 2.693(4) 173.7 .
O08W H08Y O14W 0.85 1.93 2.775(4) 173.9 .
O08W H08Z O42 0.85 2.07 2.805(3) 143.6 2_676
O09W H09Y O42 0.85 1.96 2.783(4) 162.5 .
O09W H09Z O11 0.85 1.89 2.725(4) 169.3 .
O10W H10Y O12 0.85 1.98 2.801(3) 161.7 .
O10W H10Z O15W 0.85 2.04 2.885(5) 178.6 2_676
O11W H11Y O41 0.85 1.99 2.840(4) 172.9 1_545
O11W H11Z O18W 0.85 1.85 2.684(4) 168.5 .
O11W H11Z O19W 0.85 2.09 2.841(8) 147.4 .
O12W H12Y O41 0.85 1.95 2.781(4) 164.8 1_545
O12W H12Z O32 0.85 2.22 2.995(5) 151.2 1_545
O13W H13Y O13 0.85 1.89 2.724(3) 166.4 .
O13W H13Z O11W 0.85 1.88 2.697(4) 161.8 .
O14W H14Y O11W 0.85 2.01 2.821(4) 159.3 .
O14W H14Z O12W 0.85 2.01 2.854(4) 176.1 2_666
O15W H15Y O13W 0.85 1.92 2.771(4) 176.4 .
O15W H15Z O09W 0.85 1.99 2.835(5) 176.5 2_676
O16W H16Y O21 0.85 1.73 2.571(6) 169.1 .
O16W H16Z O36 0.85 2.07 2.890(6) 163.0 1_545
O16W H16Z O33 0.85 2.09 2.927(6) 169.0 1_545
O17W H17Y O43 0.85 1.89 2.738(5) 175.9 2_676
O17W H17Z O16W 0.85 1.81 2.658(6) 174.3 2_566
O18W H18Y O23 0.85 1.92 2.730(5) 158.3 1_655
O18W H18Z O17W 0.85 1.74 2.587(6) 172.1 2_666
O19W H19Y O23 0.85 2.05 2.897(8) 176.3 1_655
O19W H19Z O35 0.85 2.31 3.157(9) 178.5 2_676

loop_
_geom_torsion_atom_site_label_1
_geom_torsion_atom_site_label_2
_geom_torsion_atom_site_label_3
_geom_torsion_atom_site_label_4
_geom_torsion
O10 C11 C12 C13 177.2(3)
C16 C11 C12 C13 -1.2(4)
O10 C11 C12 C10 -8.9(4)
C16 C11 C12 C10 172.6(3)
C11 C12 C13 C14 2.3(4)
C10 C12 C13 C14 -171.7(3)
C12 C13 C14 C15 -1.9(5)
C12 C13 C14 S1 174.8(2)
C13 C14 C15 C16 0.3(5)
S1 C14 C15 C16 -176.5(2)
C14 C15 C16 C11 0.8(5)
C14 C15 C16 C40 177.4(3)
O10 C11 C16 C15 -178.7(3)
C12 C11 C16 C15 -0.3(4)
O10 C11 C16 C40 4.8(4)
C12 C11 C16 C40 -176.8(3)
C15 C14 S1 O13 -103.1(3)
C13 C14 S1 O13 80.2(3)
C15 C14 S1 O12 135.7(3)
C13 C14 S1 O12 -41.0(3)
C15 C14 S1 O11 17.4(3)
C13 C14 S1 O11 -159.3(3)
C13 C12 C10 C26 72.0(3)
C11 C12 C10 C26 -101.8(3)
O20 C21 C22 C23 176.3(3)
C26 C21 C22 C23 -2.2(4)
O20 C21 C22 C20 -0.8(4)
C26 C21 C22 C20 -179.3(3)
C21 C22 C23 C24 -0.3(5)
C20 C22 C23 C24 176.8(3)
C22 C23 C24 C25 1.6(5)
C22 C23 C24 S2 179.7(3)
C23 C24 C25 C26 -0.4(5)
S2 C24 C25 C26 -178.4(3)
C24 C25 C26 C21 -2.1(5)
C24 C25 C26 C10 173.8(3)
O20 C21 C26 C25 -175.2(3)
C22 C21 C26 C25 3.4(4)
O20 C21 C26 C10 8.9(4)
C22 C21 C26 C10 -172.5(3)
C12 C10 C26 C25 -90.2(3)
C12 C10 C26 C21 85.6(3)
C25 C24 S2 O23 -145.2(3)
C23 C24 S2 O23 36.8(3)
C25 C24 S2 O22 93.5(3)
C23 C24 S2 O22 -84.6(3)
C25 C24 S2 O21 -24.5(4)
C23 C24 S2 O21 157.4(3)
C23 C22 C20 C36 95.9(3)
C21 C22 C20 C36 -87.0(3)
O30 C31 C32 C33 179.6(3)
C36 C31 C32 C33 0.4(5)
O30 C31 C32 C30 -2.2(5)
C36 C31 C32 C30 178.6(3)
C31 C32 C33 C34 -0.5(5)
C30 C32 C33 C34 -178.7(3)
C32 C33 C34 C35 0.3(5)
C32 C33 C34 S3 -178.1(3)
C33 C34 C35 C36 0.1(4)
S3 C34 C35 C36 178.4(2)
C34 C35 C36 C31 -0.2(4)
C34 C35 C36 C20 -177.9(3)
O30 C31 C36 C35 -179.2(3)
C32 C31 C36 C35 0.0(5)
O30 C31 C36 C20 -1.5(4)
C32 C31 C36 C20 177.7(3)
C22 C20 C36 C35 -98.7(3)
C22 C20 C36 C31 83.7(4)
C33 C34 S3 O33 68.5(4)
C35 C34 S3 O33 -109.9(3)
C33 C34 S3 O35 -77.8(4)
C35 C34 S3 O35 103.8(3)
C33 C34 S3 O31 -161.6(3)
C35 C34 S3 O31 20.1(4)
C33 C34 S3 O34 155.4(3)
C35 C34 S3 O34 -23.0(3)
C33 C34 S3 O32 -51.9(3)
C35 C34 S3 O32 129.7(3)
C33 C34 S3 O36 43.4(4)
C35 C34 S3 O36 -135.0(3)
C33 C32 C30 C46 92.3(4)
C31 C32 C30 C46 -85.9(4)
O40 C41 C42 C43 -178.0(3)
C46 C41 C42 C43 3.2(4)
O40 C41 C42 C40 -1.7(4)
C46 C41 C42 C40 179.5(3)
C41 C42 C43 C44 -0.7(5)
C40 C42 C43 C44 -177.1(3)
C42 C43 C44 C45 -1.7(5)
C42 C43 C44 S4 177.4(2)
C43 C44 C45 C46 1.6(5)
S4 C44 C45 C46 -177.4(2)
C44 C45 C46 C41 0.8(5)
C44 C45 C46 C30 178.8(3)
O40 C41 C46 C45 178.0(3)
C42 C41 C46 C45 -3.2(4)
O40 C41 C46 C30 0.0(4)
C42 C41 C46 C30 178.8(3)
C32 C30 C46 C45 -90.9(4)
C32 C30 C46 C41 87.1(4)
C45 C44 S4 O43 -116.5(3)
C43 C44 S4 O43 64.5(3)
C45 C44 S4 O42 123.5(3)
C43 C44 S4 O42 -55.5(3)
C45 C44 S4 O41 3.8(3)
C43 C44 S4 O41 -175.2(3)
C15 C16 C40 C42 -79.1(4)
C11 C16 C40 C42 97.4(3)
C43 C42 C40 C16 97.8(4)
C41 C42 C40 C16 -78.5(4)
C131 P1 C111 C116 -16.2(3)
C121 P1 C111 C116 -135.8(2)
C141 P1 C111 C116 104.2(3)
C131 P1 C111 C112 162.4(2)
C121 P1 C111 C112 42.8(3)
C141 P1 C111 C112 -77.3(3)
C116 C111 C112 C113 -0.4(4)
P1 C111 C112 C113 -179.0(2)
C111 C112 C113 C114 -0.3(4)
C112 C113 C114 C115 0.6(4)
C113 C114 C115 C116 -0.2(5)
C114 C115 C116 C111 -0.5(5)
C112 C111 C116 C115 0.8(4)
P1 C111 C116 C115 179.4(2)
C131 P1 C121 C126 102.2(3)
C141 P1 C121 C126 -15.5(3)
C111 P1 C121 C126 -137.9(2)
C131 P1 C121 C122 -74.8(3)
C141 P1 C121 C122 167.5(2)
C111 P1 C121 C122 45.1(3)
C126 C121 C122 C123 0.0(5)
P1 C121 C122 C123 177.0(3)
C121 C122 C123 C124 -0.3(5)
C122 C123 C124 C125 0.6(5)
C123 C124 C125 C126 -0.6(5)
C124 C125 C126 C121 0.3(5)
C122 C121 C126 C125 0.0(5)
P1 C121 C126 C125 -177.0(2)
C121 P1 C131 C136 9.0(3)
C141 P1 C131 C136 127.3(3)
C111 P1 C131 C136 -109.5(3)
C121 P1 C131 C132 -171.4(2)
C141 P1 C131 C132 -53.1(3)
C111 P1 C131 C132 70.1(3)
C136 C131 C132 C133 1.3(5)
P1 C131 C132 C133 -178.3(2)
C131 C132 C133 C134 -0.6(5)
C132 C133 C134 C135 -0.9(5)
C133 C134 C135 C136 1.6(5)
C132 C131 C136 C135 -0.6(5)
P1 C131 C136 C135 179.0(2)
C134 C135 C136 C131 -0.8(5)
C131 P1 C141 C146 -26.9(3)
C121 P1 C141 C146 92.0(3)
C111 P1 C141 C146 -148.5(3)
C131 P1 C141 C142 157.2(2)
C121 P1 C141 C142 -83.9(3)
C111 P1 C141 C142 35.5(3)
C146 C141 C142 C143 -0.3(5)
P1 C141 C142 C143 175.6(2)
C141 C142 C143 C144 0.5(5)
C142 C143 C144 C145 -0.3(5)
C143 C144 C145 C146 -0.1(6)
C144 C145 C146 C141 0.3(6)
C142 C141 C146 C145 -0.1(5)
P1 C141 C146 C145 -176.1(3)
C5 N1 C1 C2 -2.4(8)
C201 N1 C1 C2 176.2(6)
N1 C1 C2 C3 0.7(9)
C1 C2 C3 C4 2.7(9)
C2 C3 C4 C5 -4.4(9)
C3 C4 C5 N1 2.7(9)
C1 N1 C5 C4 0.7(9)
C201 N1 C5 C4 -177.8(6)
C5 N1 C201 C202 -83.7(8)
C1 N1 C201 C202 97.8(8)
N1 C201 C202 C203 -70.0(8)
C201 C202 C203 C204 -178.4(6)
C201 C202 C203 C04' -147.5(10)
C202 C203 C204 C205 174.7(5)
C04' C203 C204 C205 25.4(10)
C203 C204 C205 C206 -176.6(5)
C202 C203 C04' C05' -88.1(16)
C204 C203 C04' C05' -39.7(9)
C203 C04' C05' C206 161.3(10)
C204 C205 C206 C207 170.4(5)
C204 C205 C206 C05' -50.1(11)
C04' C05' C206 C207 80.5(13)
C04' C05' C206 C205 28.3(10)
C205 C206 C207 C208 -171.7(5)
C05' C206 C207 C208 164.5(7)
C206 C207 C208 C209 -177.4(5)
C206 C207 C208 C09' 156.2(7)
C207 C208 C209 C210 -72.7(8)
C09' C208 C209 C210 -29.1(9)
C208 C209 C210 C211 -76.3(10)
C209 C210 C211 C212 -172.0(7)
C207 C208 C09' C10' -171.4(10)
C209 C208 C09' C10' 43.4(8)
C208 C09' C10' C11' 178.6(10)
C09' C10' C11' C12' -64.6(16)
